data_7202441
loop_
_publ_author_name
'Costin-Hogan, Christina E.'
'Chen, Chun-Long'
'Hughes, Emma'
'Pickett, Austin'
'Valencia, Richard'
'Rath, Nigam P.'
'Beatty, Alicia M.'

_publ_section_title
;
 &#x201C;Reverse&#x201D; engineering: Toward 0-D cadmium halide
 clusters
;
_journal_issue 12
_journal_name_full CrystEngComm
_journal_page_first 1910
_journal_paper_doi 10.1039/b812504j
_journal_volume 10
_journal_year 2008
_chemical_formula_sum 'C12 H14 Cd Cl4 N2 O'
_chemical_formula_weight 456.45
_chemical_name_systematic
;
?
;
_space_group_IT_number 60
_symmetry_cell_setting orthorhombic
_symmetry_space_group_name_Hall '-P 2n 2ab'
_symmetry_space_group_name_H-M 'P b c n'
_atom_sites_solution_hydrogens geom
_atom_sites_solution_primary direct
_atom_sites_solution_secondary difmap
_audit_creation_method SHELXL-97
_cell_angle_alpha 90.00
_cell_angle_beta 90.00
_cell_angle_gamma 90.00
_cell_formula_units_Z 4
_cell_length_a 7.2994(15)
_cell_length_b 7.4104(15)
_cell_length_c 30.527(6)
_cell_measurement_temperature 299(2)
_cell_volume 1651.3(6)
_computing_structure_refinement 'SHELXL-97 (Sheldrick, 1997)'
_computing_structure_solution 'SHELXS-97 (Sheldrick, 1990)'
_diffrn_ambient_temperature 299(2)
_diffrn_measured_fraction_theta_full 0.999
_diffrn_measured_fraction_theta_max 0.999
_diffrn_radiation_monochromator graphite
_diffrn_radiation_source 'fine-focus sealed tube'
_diffrn_radiation_type MoK\a
_diffrn_radiation_wavelength 0.71073
_diffrn_reflns_av_R_equivalents 0.0299
_diffrn_reflns_av_sigmaI/netI 0.0181
_diffrn_reflns_limit_h_max 8
_diffrn_reflns_limit_h_min -8
_diffrn_reflns_limit_k_max 8
_diffrn_reflns_limit_k_min -8
_diffrn_reflns_limit_l_max 36
_diffrn_reflns_limit_l_min -36
_diffrn_reflns_number 10975
_diffrn_reflns_theta_full 25.03
_diffrn_reflns_theta_max 25.03
_diffrn_reflns_theta_min 2.67
_exptl_absorpt_coefficient_mu 1.965
_exptl_absorpt_correction_T_max 0.6092
_exptl_absorpt_correction_T_min 0.4523
_exptl_crystal_colour 'pale yellow'
_exptl_crystal_density_diffrn 1.836
_exptl_crystal_density_method 'not measured'
_exptl_crystal_description block
_exptl_crystal_F_000 896
_exptl_crystal_size_max 0.48
_exptl_crystal_size_mid 0.35
_exptl_crystal_size_min 0.28
_refine_diff_density_max 0.581
_refine_diff_density_min -0.537
_refine_diff_density_rms 0.078
_refine_ls_extinction_coef 0.0092(5)
_refine_ls_extinction_expression Fc^*^=kFc[1+0.001xFc^2^\l^3^/sin(2\q)]^-1/4^
_refine_ls_extinction_method SHELXL
_refine_ls_goodness_of_fit_ref 1.069
_refine_ls_hydrogen_treatment mixed
_refine_ls_matrix_type full
_refine_ls_number_parameters 94
_refine_ls_number_reflns 1467
_refine_ls_number_restraints 0
_refine_ls_restrained_S_all 1.069
_refine_ls_R_factor_all 0.0321
_refine_ls_R_factor_gt 0.0283
_refine_ls_shift/su_max 0.001
_refine_ls_shift/su_mean 0.000
_refine_ls_structure_factor_coef Fsqd
_refine_ls_weighting_details 'calc w=1/[\s^2^(Fo^2^)+(0.0330P)^2^+4.5861P] where P=(Fo^2^+2Fc^2^)/3'
_refine_ls_weighting_scheme calc
_refine_ls_wR_factor_gt 0.0744
_refine_ls_wR_factor_ref 0.0773
_reflns_number_gt 1310
_reflns_number_total 1467
_reflns_threshold_expression >2sigma(I)
_cod_data_source_file b812504j.txt
_cod_data_source_block compound2
_cod_depositor_comments
;
The following automatic conversions were performed:
'_symmetry_cell_setting' value 'Orthorhombic' changed to 'orthorhombic'
according to '/home/saulius/struct/CIF-dictionaries/cif_core.dic'
dictionary named 'cif_core.dic' version 2.4.1 from 2010-06-29.

Automatic conversion script
Id: cif_fix_enum 1527 2010-12-29 10:47:43Z saulius 
;
_cod_original_sg_symbol_H-M Pbcn
_cod_database_code 7202441

loop_
_symmetry_equiv_pos_as_xyz
'x, y, z'
'-x+1/2, -y+1/2, z+1/2'
'-x, y, -z+1/2'
'x+1/2, -y+1/2, -z'
'-x, -y, -z'
'x-1/2, y-1/2, -z-1/2'
'x, -y, z-1/2'
'-x-1/2, y-1/2, z'

loop_
_atom_site_label
_atom_site_type_symbol
_atom_site_fract_x
_atom_site_fract_y
_atom_site_fract_z
_atom_site_U_iso_or_equiv
_atom_site_adp_type
_atom_site_occupancy
_atom_site_symmetry_multiplicity
_atom_site_calc_flag
_atom_site_refinement_flags
_atom_site_disorder_assembly
_atom_site_disorder_group
Cd1 Cd 0.0000 0.5000 0.5000 0.02504(17) Uani 1 2 d S . .
Cl2 Cl 0.29955(12) 0.29988(12) 0.51246(3) 0.0317(3) Uani 1 1 d . . .
Cl1 Cl 0.05229(15) 0.51947(12) 0.41801(3) 0.0361(3) Uani 1 1 d . . .
O1 O 0.5000 0.7341(6) 0.2500 0.0583(14) Uani 1 2 d S . .
C3 C 0.6133(6) 0.7190(5) 0.32149(13) 0.0409(10) Uani 1 1 d . . .
H3A H 0.6887 0.8164 0.3149 0.049 Uiso 1 1 calc R . .
C1 C 0.4983(5) 0.5055(5) 0.37276(13) 0.0308(9) Uani 1 1 d . . .
C4 C 0.5066(6) 0.6427(6) 0.28956(11) 0.0357(10) Uani 1 1 d . . .
C6 C 0.3958(6) 0.4243(6) 0.34052(12) 0.0404(10) Uani 1 1 d . . .
H6A H 0.3248 0.3235 0.3470 0.048 Uiso 1 1 calc R . .
N1 N 0.4792(4) 0.4451(5) 0.41823(10) 0.0336(7) Uani 1 1 d . . .
H1A H 0.3969 0.3567 0.4196 0.050 Uiso 1 1 calc R . .
H1B H 0.4424 0.5370 0.4348 0.050 Uiso 1 1 calc R . .
H1C H 0.5867 0.4049 0.4279 0.050 Uiso 1 1 calc R . .
C5 C 0.3990(7) 0.4936(6) 0.29828(13) 0.0453(11) Uani 1 1 d . . .
H5A H 0.3299 0.4404 0.2762 0.054 Uiso 1 1 calc R . .
C2 C 0.6086(5) 0.6506(5) 0.36358(12) 0.0349(9) Uani 1 1 d . . .
H2A H 0.6796 0.7025 0.3855 0.042 Uiso 1 1 calc R . .

loop_
_atom_site_aniso_label
_atom_site_aniso_U_11
_atom_site_aniso_U_22
_atom_site_aniso_U_33
_atom_site_aniso_U_23
_atom_site_aniso_U_13
_atom_site_aniso_U_12
Cd1 0.0257(2) 0.0255(2) 0.0239(2) 0.00130(13) 0.00033(13) 0.00021(14)
Cl2 0.0310(5) 0.0310(5) 0.0332(5) -0.0013(4) -0.0014(4) 0.0091(4)
Cl1 0.0441(5) 0.0396(5) 0.0245(5) -0.0010(4) 0.0026(4) 0.0013(4)
O1 0.116(4) 0.039(2) 0.021(2) 0.000 -0.002(2) 0.000
C3 0.055(3) 0.038(2) 0.0300(19) 0.0009(17) 0.0035(18) -0.014(2)
C1 0.033(2) 0.036(2) 0.024(2) -0.0012(15) 0.0027(14) 0.0035(16)
C4 0.052(3) 0.035(2) 0.021(2) -0.0006(15) 0.0028(17) 0.0032(18)
C6 0.049(2) 0.044(2) 0.0278(19) -0.0020(17) 0.0009(18) -0.016(2)
N1 0.0427(19) 0.0357(17) 0.0224(16) 0.0016(14) 0.0018(14) 0.0002(14)
C5 0.055(3) 0.054(3) 0.027(2) -0.0081(18) -0.006(2) -0.012(2)
C2 0.038(2) 0.039(2) 0.0274(18) -0.0032(16) -0.0067(16) -0.0053(18)

loop_
_atom_type_symbol
_atom_type_description
_atom_type_scat_dispersion_real
_atom_type_scat_dispersion_imag
_atom_type_scat_source
C C 0.0033 0.0016 'International Tables Vol C Tables 4.2.6.8 and 6.1.1.4'
H H 0.0000 0.0000 'International Tables Vol C Tables 4.2.6.8 and 6.1.1.4'
N N 0.0061 0.0033 'International Tables Vol C Tables 4.2.6.8 and 6.1.1.4'
O O 0.0106 0.0060 'International Tables Vol C Tables 4.2.6.8 and 6.1.1.4'
Cl Cl 0.1484 0.1585 'International Tables Vol C Tables 4.2.6.8 and 6.1.1.4'
Cd Cd -0.8075 1.2024 'International Tables Vol C Tables 4.2.6.8 and 6.1.1.4'

loop_
_geom_angle_atom_site_label_1
_geom_angle_atom_site_label_2
_geom_angle_atom_site_label_3
_geom_angle
_geom_angle_site_symmetry_1
_geom_angle_site_symmetry_3
_geom_angle_publ_flag
Cl1 Cd1 Cl1 180.0 5_566 . ?
Cl1 Cd1 Cl2 87.19(3) 5_566 . ?
Cl1 Cd1 Cl2 92.81(3) . . ?
Cl1 Cd1 Cl2 92.81(3) 5_566 5_566 ?
Cl1 Cd1 Cl2 87.19(3) . 5_566 ?
Cl2 Cd1 Cl2 180.0 . 5_566 ?
Cl1 Cd1 Cl2 90.62(3) 5_566 4_456 ?
Cl1 Cd1 Cl2 89.38(3) . 4_456 ?
Cl2 Cd1 Cl2 90.387(17) . 4_456 ?
Cl2 Cd1 Cl2 89.613(17) 5_566 4_456 ?
Cl1 Cd1 Cl2 89.38(3) 5_566 8_665 ?
Cl1 Cd1 Cl2 90.62(3) . 8_665 ?
Cl2 Cd1 Cl2 89.613(17) . 8_665 ?
Cl2 Cd1 Cl2 90.387(17) 5_566 8_665 ?
Cl2 Cd1 Cl2 180.00(4) 4_456 8_665 ?
Cd1 Cl2 Cd1 152.26(4) . 4_556 ?
C4 O1 C4 121.4(5) 3_655 . ?
C4 C3 C2 119.7(4) . . ?
C4 C3 H3A 120.1 . . ?
C2 C3 H3A 120.1 . . ?
C2 C1 C6 121.1(4) . . ?
C2 C1 N1 119.3(3) . . ?
C6 C1 N1 119.5(3) . . ?
C3 C4 C5 121.1(4) . . ?
C3 C4 O1 116.0(4) . . ?
C5 C4 O1 122.6(4) . . ?
C1 C6 C5 119.6(4) . . ?
C1 C6 H6A 120.2 . . ?
C5 C6 H6A 120.2 . . ?
C1 N1 H1A 109.5 . . ?
C1 N1 H1B 109.5 . . ?
H1A N1 H1B 109.5 . . ?
C1 N1 H1C 109.5 . . ?
H1A N1 H1C 109.5 . . ?
H1B N1 H1C 109.5 . . ?
C4 C5 C6 119.0(4) . . ?
C4 C5 H5A 120.5 . . ?
C6 C5 H5A 120.5 . . ?
C1 C2 C3 119.5(4) . . ?
C1 C2 H2A 120.3 . . ?
C3 C2 H2A 120.3 . . ?

loop_
_geom_bond_atom_site_label_1
_geom_bond_atom_site_label_2
_geom_bond_distance
_geom_bond_site_symmetry_2
_geom_bond_publ_flag
Cd1 Cl1 2.5361(11) 5_566 ?
Cd1 Cl1 2.5361(10) . ?
Cd1 Cl2 2.6693(9) . ?
Cd1 Cl2 2.6693(9) 5_566 ?
Cd1 Cl2 2.6877(10) 4_456 ?
Cd1 Cl2 2.6877(10) 8_665 ?
Cl2 Cd1 2.6877(9) 4_556 ?
O1 C4 1.386(4) 3_655 ?
O1 C4 1.386(4) . ?
C3 C4 1.370(6) . ?
C3 C2 1.381(5) . ?
C3 H3A 0.9300 . ?
C1 C2 1.372(5) . ?
C1 C6 1.375(6) . ?
C1 N1 1.465(5) . ?
C4 C5 1.382(6) . ?
C6 C5 1.388(6) . ?
C6 H6A 0.9300 . ?
N1 H1A 0.8900 . ?
N1 H1B 0.8900 . ?
N1 H1C 0.8900 . ?
C5 H5A 0.9300 . ?
C2 H2A 0.9300 . ?

loop_
_geom_hbond_atom_site_label_D
_geom_hbond_atom_site_label_H
_geom_hbond_atom_site_label_A
_geom_hbond_distance_DH
_geom_hbond_distance_HA
_geom_hbond_distance_DA
_geom_hbond_angle_DHA
_geom_hbond_site_symmetry_A
N1 H1A Cl1 0.89 2.53 3.162(4) 128.9 8_655
N1 H1B Cl2 0.89 2.76 3.264(3) 117.5 5_666
N1 H1C Cl2 0.89 2.83 3.639(3) 151.2 4_556
